data_4129369
loop_
_publ_author_name
'Feng, Jian-Jun'
'Lin, Tao-Yan'
'Wu, Hai-Hong'
'Zhang, Junliang'

_publ_section_title
;
 Transfer of chirality in the rhodium-catalyzed intramolecular formal
 hetero-[5 + 2] cycloaddition of vinyl aziridines and alkynes:
 stereoselective synthesis of fused azepine derivatives.
;
_journal_issue 11
_journal_name_full 'Journal of the American Chemical Society'
_journal_page_first 3787
_journal_page_last 3790
_journal_paper_doi 10.1021/jacs.5b01305
_journal_volume 137
_journal_year 2015
_chemical_absolute_configuration ad
_chemical_formula_sum 'C23 H26 N2 O4 S2'
_chemical_formula_weight 458.58
_space_group_IT_number 19
_space_group_name_Hall 'P 2ac 2ab'
_space_group_name_H-M_alt 'P 21 21 21'
_symmetry_cell_setting orthorhombic
_symmetry_space_group_name_H-M 'P 21 21 21'
_atom_sites_solution_hydrogens geom
_atom_sites_solution_primary direct
_atom_sites_solution_secondary difmap
_audit_creation_method SHELXL-97
_cell_angle_alpha 90.00
_cell_angle_beta 90.00
_cell_angle_gamma 90.00
_cell_formula_units_Z 4
_cell_length_a 8.4926(4)
_cell_length_b 15.1772(8)
_cell_length_c 21.5393(11)
_cell_measurement_temperature 296(2)
_cell_volume 2776.3(2)
_computing_structure_refinement 'SHELXL-97 (Sheldrick, 2008)'
_computing_structure_solution 'SHELXS-97 (Sheldrick, 2008)'
_diffrn_ambient_temperature 296(2)
_diffrn_measured_fraction_theta_full 0.990
_diffrn_measured_fraction_theta_max 0.990
_diffrn_radiation_monochromator graphite
_diffrn_radiation_source 'fine-focus sealed tube'
_diffrn_radiation_type MoK\a
_diffrn_radiation_wavelength 0.71073
_diffrn_reflns_av_R_equivalents 0.0704
_diffrn_reflns_av_sigmaI/netI 0.0639
_diffrn_reflns_limit_h_max 10
_diffrn_reflns_limit_h_min -11
_diffrn_reflns_limit_k_max 19
_diffrn_reflns_limit_k_min -18
_diffrn_reflns_limit_l_max 28
_diffrn_reflns_limit_l_min -28
_diffrn_reflns_number 38207
_diffrn_reflns_theta_full 28.21
_diffrn_reflns_theta_max 28.21
_diffrn_reflns_theta_min 1.64
_exptl_absorpt_coefficient_mu 0.218
_exptl_absorpt_correction_T_max 0.9743
_exptl_absorpt_correction_T_min 0.9335
_exptl_absorpt_correction_type multi-scan
_exptl_absorpt_process_details sadabs
_exptl_crystal_colour colorless
_exptl_crystal_density_diffrn 1.097
_exptl_crystal_density_method 'not measured'
_exptl_crystal_description block
_exptl_crystal_F_000 968
_exptl_crystal_size_max 0.32
_exptl_crystal_size_mid 0.16
_exptl_crystal_size_min 0.12
_platon_squeeze_details
;
;
_refine_diff_density_max 0.176
_refine_diff_density_min -0.167
_refine_diff_density_rms 0.041
_refine_ls_abs_structure_details 'Flack H D (1983), Acta Cryst. A39, 876-881'
_refine_ls_abs_structure_Flack 0.12(10)
_refine_ls_extinction_method none
_refine_ls_goodness_of_fit_ref 0.955
_refine_ls_hydrogen_treatment constr
_refine_ls_matrix_type full
_refine_ls_number_parameters 280
_refine_ls_number_reflns 6713
_refine_ls_number_restraints 3
_refine_ls_restrained_S_all 0.955
_refine_ls_R_factor_all 0.1086
_refine_ls_R_factor_gt 0.0584
_refine_ls_shift/su_max 0.000
_refine_ls_shift/su_mean 0.000
_refine_ls_structure_factor_coef Fsqd
_refine_ls_weighting_details 'calc w=1/[\s^2^(Fo^2^)+(0.0910P)^2^+0.0000P] where P=(Fo^2^+2Fc^2^)/3'
_refine_ls_weighting_scheme calc
_refine_ls_wR_factor_gt 0.1533
_refine_ls_wR_factor_ref 0.1694
_reflns_number_gt 3670
_reflns_number_total 6713
_reflns_threshold_expression >2sigma(I)
_cod_data_source_file ja5b01305_si_001.cif
_cod_data_source_block z
_cod_depositor_comments
;
The following automatic conversions were performed:

data item '_symmetry_cell_setting' value 'Orthorhombic' was changed
to 'orthorhombic' in accordance with the
/home/saulius/struct/COD-crude-data/automatic-downloads/DataCite-retrospective/ACS/depositions/lib/dictionaries/cif_core.dic
dictionary named 'cif_core.dic' version 2.4.2 last updated on
2011-04-26.

Automatic conversion script
Id: cif_fix_values 6909 2019-04-08 15:41:33Z antanas 
;
_cod_original_sg_symbol_H-M P2(1)2(1)2(1)
_cod_database_code 4129369

loop_
_symmetry_equiv_pos_as_xyz
'x, y, z'
'-x+1/2, -y, z+1/2'
'-x, y+1/2, -z+1/2'
'x+1/2, -y+1/2, -z'

loop_
_atom_site_label
_atom_site_type_symbol
_atom_site_fract_x
_atom_site_fract_y
_atom_site_fract_z
_atom_site_U_iso_or_equiv
_atom_site_adp_type
_atom_site_occupancy
_atom_site_symmetry_multiplicity
_atom_site_calc_flag
_atom_site_refinement_flags
S1 S 0.43946(11) -0.30293(6) 1.57205(4) 0.0618(3) Uani 1 1 d .
S2 S 0.25249(13) 0.17003(6) 1.57130(5) 0.0727(3) Uani 1 1 d .
N1 N 0.4237(3) -0.19652(18) 1.56092(12) 0.0538(7) Uani 1 1 d .
N2 N 0.3958(3) 0.1095(2) 1.59948(15) 0.0662(8) Uani 1 1 d .
O1 O 0.4781(3) -0.34087(17) 1.51303(12) 0.0777(8) Uani 1 1 d .
O2 O 0.3021(3) -0.33080(18) 1.60398(14) 0.0813(8) Uani 1 1 d .
O3 O 0.3038(4) 0.25939(18) 1.57575(15) 0.1005(10) Uani 1 1 d .
O4 O 0.1110(4) 0.1429(2) 1.60139(13) 0.0914(9) Uani 1 1 d .
C1 C 0.8616(5) -0.3335(3) 1.69972(16) 0.0706(11) Uani 1 1 d .
C2 C 0.8823(5) -0.3291(3) 1.63676(16) 0.0699(10) Uani 1 1 d .
H2A H 0.9833 -0.3310 1.6201 0.084 Uiso 1 1 calc R
C3 C 0.7511(4) -0.3217(2) 1.59729(15) 0.0619(9) Uani 1 1 d .
H3A H 0.7655 -0.3182 1.5546 0.074 Uiso 1 1 calc R
C4 C 0.6027(4) -0.3195(2) 1.62165(14) 0.0539(8) Uani 1 1 d .
C5 C 0.5801(4) -0.3228(3) 1.68541(15) 0.0651(10) Uani 1 1 d .
H5A H 0.4795 -0.3195 1.7023 0.078 Uiso 1 1 calc R
C6 C 0.7086(5) -0.3310(3) 1.72253(16) 0.0734(11) Uani 1 1 d .
H6A H 0.6935 -0.3351 1.7652 0.088 Uiso 1 1 calc R
C7 C 1.0040(6) -0.3403(3) 1.7415(2) 0.0927(15) Uani 1 1 d .
H7A H 0.9705 -0.3431 1.7840 0.139 Uiso 1 1 calc R
H7B H 1.0699 -0.2896 1.7356 0.139 Uiso 1 1 calc R
H7C H 1.0621 -0.3927 1.7313 0.139 Uiso 1 1 calc R
C8 C 0.2366(5) 0.1424(2) 1.49196(18) 0.0656(9) Uani 1 1 d .
C9 C 0.3302(5) 0.1832(3) 1.4491(2) 0.0845(12) Uani 1 1 d .
H9A H 0.4019 0.2256 1.4621 0.101 Uiso 1 1 calc R
C10 C 0.3208(7) 0.1634(4) 1.3893(2) 0.1034(15) Uani 1 1 d U
H10A H 0.3873 0.1913 1.3612 0.124 Uiso 1 1 calc R
C11 C 0.2119(8) 0.1011(4) 1.3679(2) 0.1098(16) Uani 1 1 d U
C12 C 0.1211(6) 0.0600(3) 1.4109(2) 0.1019(15) Uani 1 1 d U
H12A H 0.0510 0.0165 1.3981 0.122 Uiso 1 1 calc R
C13 C 0.1303(5) 0.0813(3) 1.4732(2) 0.0860(13) Uani 1 1 d .
H13A H 0.0644 0.0541 1.5019 0.103 Uiso 1 1 calc R
C14 C 0.2008(10) 0.0814(5) 1.2985(3) 0.175(3) Uani 1 1 d .
H14A H 0.1209 0.0377 1.2914 0.262 Uiso 1 1 calc R
H14B H 0.3003 0.0596 1.2839 0.262 Uiso 1 1 calc R
H14C H 0.1742 0.1343 1.2764 0.262 Uiso 1 1 calc R
C15 C 0.5588(5) 0.1367(3) 1.59307(18) 0.0724(11) Uani 1 1 d .
H15A H 0.5580 0.1985 1.5797 0.087 Uiso 1 1 calc R
C16 C 0.6514(5) 0.0857(3) 1.54527(18) 0.0724(11) Uani 1 1 d .
H16A H 0.7420 0.1141 1.5315 0.087 Uiso 1 1 calc R
C17 C 0.6272(5) 0.0099(3) 1.52015(18) 0.0731(11) Uani 1 1 d .
H17A H 0.7038 -0.0078 1.4919 0.088 Uiso 1 1 calc R
C18 C 0.4933(4) -0.0554(2) 1.52929(14) 0.0563(9) Uani 1 1 d .
H18A H 0.4188 -0.0478 1.4950 0.068 Uiso 1 1 calc R
C19 C 0.5507(4) -0.1509(2) 1.52847(15) 0.0574(9) Uani 1 1 d .
H19A H 0.5626 -0.1725 1.4863 0.069 Uiso 1 1 calc R
H19B H 0.6501 -0.1572 1.5503 0.069 Uiso 1 1 calc R
C20 C 0.3716(5) -0.1422(3) 1.61242(17) 0.0664(10) Uani 1 1 d .
H20A H 0.4317 -0.1546 1.6497 0.080 Uiso 1 1 calc R
H20B H 0.2606 -0.1512 1.6210 0.080 Uiso 1 1 calc R
C21 C 0.4027(4) -0.0487(2) 1.58917(15) 0.0525(8) Uani 1 1 d U
C22 C 0.3555(4) 0.0209(3) 1.61849(16) 0.0604(9) Uani 1 1 d U
H22A H 0.2926 0.0136 1.6535 0.072 Uiso 1 1 calc R
C23 C 0.6448(6) 0.1332(3) 1.6561(2) 0.0937(14) Uani 1 1 d .
H23A H 0.5857 0.1658 1.6864 0.141 Uiso 1 1 calc R
H23B H 0.7477 0.1587 1.6518 0.141 Uiso 1 1 calc R
H23C H 0.6545 0.0731 1.6692 0.141 Uiso 1 1 calc R

loop_
_atom_site_aniso_label
_atom_site_aniso_U_11
_atom_site_aniso_U_22
_atom_site_aniso_U_33
_atom_site_aniso_U_23
_atom_site_aniso_U_13
_atom_site_aniso_U_12
S1 0.0579(5) 0.0572(5) 0.0703(5) -0.0014(5) -0.0151(5) -0.0026(4)
S2 0.0786(6) 0.0606(6) 0.0788(6) -0.0040(5) 0.0022(6) 0.0204(5)
N1 0.0500(15) 0.0506(16) 0.0606(16) -0.0009(13) -0.0058(13) -0.0012(13)
N2 0.0579(19) 0.0574(19) 0.083(2) 0.0072(16) -0.0050(16) 0.0042(14)
O1 0.0910(19) 0.0692(17) 0.0729(16) -0.0235(13) -0.0274(14) 0.0082(15)
O2 0.0595(16) 0.0831(19) 0.1012(19) 0.0175(16) -0.0102(14) -0.0196(14)
O3 0.130(3) 0.0553(17) 0.116(2) -0.0167(17) -0.020(2) 0.0262(17)
O4 0.0792(19) 0.110(2) 0.0845(18) 0.0066(17) 0.0176(16) 0.0349(17)
C1 0.074(3) 0.082(3) 0.055(2) 0.0053(19) -0.0079(19) 0.013(2)
C2 0.064(2) 0.090(3) 0.055(2) 0.004(2) 0.0006(17) 0.025(2)
C3 0.061(2) 0.078(2) 0.0462(16) 0.0053(17) 0.0045(17) 0.012(2)
C4 0.0539(19) 0.058(2) 0.0498(18) -0.0044(15) -0.0039(14) 0.0047(16)
C5 0.059(2) 0.084(3) 0.0529(19) 0.0099(18) -0.0022(16) 0.006(2)
C6 0.086(3) 0.092(3) 0.0425(18) 0.0065(19) 0.0036(18) 0.020(2)
C7 0.081(3) 0.121(4) 0.076(3) -0.009(3) -0.029(2) 0.031(3)
C8 0.061(2) 0.050(2) 0.085(2) 0.0078(18) -0.006(2) 0.0130(19)
C9 0.073(3) 0.070(3) 0.110(4) 0.007(2) 0.014(2) 0.000(2)
C10 0.118(4) 0.120(4) 0.072(3) 0.007(3) 0.014(3) 0.041(3)
C11 0.144(5) 0.112(4) 0.073(3) -0.006(2) -0.011(3) 0.052(3)
C12 0.120(4) 0.079(3) 0.107(4) -0.011(3) -0.037(3) 0.008(3)
C13 0.085(3) 0.081(3) 0.092(3) 0.013(3) -0.014(3) -0.001(3)
C14 0.229(9) 0.197(7) 0.098(4) -0.040(4) -0.023(5) 0.061(7)
C15 0.080(3) 0.061(2) 0.077(2) 0.0041(19) -0.009(2) -0.009(2)
C16 0.069(3) 0.069(3) 0.080(3) 0.009(2) 0.018(2) -0.013(2)
C17 0.068(2) 0.087(3) 0.065(2) 0.005(2) 0.018(2) -0.003(2)
C18 0.063(2) 0.064(2) 0.0414(17) 0.0015(16) -0.0027(15) 0.0025(18)
C19 0.062(2) 0.060(2) 0.0498(17) -0.0050(16) 0.0023(16) 0.0004(18)
C20 0.060(2) 0.072(3) 0.068(2) 0.0087(19) 0.0158(18) 0.0005(19)
C21 0.0460(18) 0.0523(18) 0.059(2) 0.0090(13) -0.0038(14) 0.0031(14)
C22 0.061(2) 0.067(2) 0.0532(19) -0.0002(15) 0.0020(16) 0.0013(17)
C23 0.091(3) 0.095(3) 0.095(3) -0.004(3) -0.019(3) -0.013(3)

loop_
_atom_type_symbol
_atom_type_description
_atom_type_scat_dispersion_real
_atom_type_scat_dispersion_imag
_atom_type_scat_source
C C 0.0033 0.0016 'International Tables Vol C Tables 4.2.6.8 and 6.1.1.4'
H H 0.0000 0.0000 'International Tables Vol C Tables 4.2.6.8 and 6.1.1.4'
N N 0.0061 0.0033 'International Tables Vol C Tables 4.2.6.8 and 6.1.1.4'
O O 0.0106 0.0060 'International Tables Vol C Tables 4.2.6.8 and 6.1.1.4'
S S 0.1246 0.1234 'International Tables Vol C Tables 4.2.6.8 and 6.1.1.4'

loop_
_geom_angle_atom_site_label_1
_geom_angle_atom_site_label_2
_geom_angle_atom_site_label_3
_geom_angle
O2 S1 O1 119.90(18)
O2 S1 N1 107.33(16)
O1 S1 N1 106.55(16)
O2 S1 C4 108.03(16)
O1 S1 C4 107.40(16)
N1 S1 C4 107.01(16)
O4 S2 O3 120.0(2)
O4 S2 N2 107.18(16)
O3 S2 N2 106.28(19)
O4 S2 C8 107.9(2)
O3 S2 C8 108.3(2)
N2 S2 C8 106.37(17)
C20 N1 C19 108.8(3)
C20 N1 S1 118.2(2)
C19 N1 S1 118.5(2)
C22 N2 C15 121.2(3)
C22 N2 S2 116.7(2)
C15 N2 S2 120.8(3)
C2 C1 C6 118.0(3)
C2 C1 C7 119.3(4)
C6 C1 C7 122.7(3)
C1 C2 C3 120.1(3)
C1 C2 H2A 120.0
C3 C2 H2A 120.0
C4 C3 C2 120.1(3)
C4 C3 H3A 120.0
C2 C3 H3A 120.0
C3 C4 C5 120.5(3)
C3 C4 S1 119.7(3)
C5 C4 S1 119.6(3)
C6 C5 C4 118.3(3)
C6 C5 H5A 120.8
C4 C5 H5A 120.8
C5 C6 C1 123.1(3)
C5 C6 H6A 118.5
C1 C6 H6A 118.5
C1 C7 H7A 109.5
C1 C7 H7B 109.5
H7A C7 H7B 109.5
C1 C7 H7C 109.5
H7A C7 H7C 109.5
H7B C7 H7C 109.5
C13 C8 C9 119.7(4)
C13 C8 S2 120.1(3)
C9 C8 S2 120.2(3)
C10 C9 C8 121.3(5)
C10 C9 H9A 119.3
C8 C9 H9A 119.3
C9 C10 C11 120.8(5)
C9 C10 H10A 119.6
C11 C10 H10A 119.6
C12 C11 C10 117.5(5)
C12 C11 C14 122.8(7)
C10 C11 C14 119.7(6)
C11 C12 C13 121.5(5)
C11 C12 H12A 119.3
C13 C12 H12A 119.3
C8 C13 C12 119.1(5)
C8 C13 H13A 120.4
C12 C13 H13A 120.4
C11 C14 H14A 109.5
C11 C14 H14B 109.5
H14A C14 H14B 109.5
C11 C14 H14C 109.5
H14A C14 H14C 109.5
H14B C14 H14C 109.5
N2 C15 C16 114.6(3)
N2 C15 C23 111.0(3)
C16 C15 C23 109.6(4)
N2 C15 H15A 107.1
C16 C15 H15A 107.1
C23 C15 H15A 107.1
C17 C16 C15 131.4(4)
C17 C16 H16A 114.3
C15 C16 H16A 114.3
C16 C17 C18 130.3(4)
C16 C17 H17A 114.9
C18 C17 H17A 114.9
C21 C18 C17 116.7(3)
C21 C18 C19 103.7(3)
C17 C18 C19 112.2(3)
C21 C18 H18A 108.0
C17 C18 H18A 108.0
C19 C18 H18A 108.0
N1 C19 C18 102.0(3)
N1 C19 H19A 111.4
C18 C19 H19A 111.4
N1 C19 H19B 111.4
C18 C19 H19B 111.4
H19A C19 H19B 109.2
N1 C20 C21 103.0(3)
N1 C20 H20A 111.2
C21 C20 H20A 111.2
N1 C20 H20B 111.2
C21 C20 H20B 111.2
H20A C20 H20B 109.1
C22 C21 C18 129.2(3)
C22 C21 C20 123.0(3)
C18 C21 C20 107.8(3)
C21 C22 N2 123.2(3)
C21 C22 H22A 118.4
N2 C22 H22A 118.4
C15 C23 H23A 109.5
C15 C23 H23B 109.5
H23A C23 H23B 109.5
C15 C23 H23C 109.5
H23A C23 H23C 109.5
H23B C23 H23C 109.5

loop_
_geom_bond_atom_site_label_1
_geom_bond_atom_site_label_2
_geom_bond_distance
S1 O2 1.419(3)
S1 O1 1.434(3)
S1 N1 1.638(3)
S1 C4 1.768(3)
S2 O4 1.426(3)
S2 O3 1.428(3)
S2 N2 1.641(3)
S2 C8 1.765(4)
N1 C20 1.452(4)
N1 C19 1.460(4)
N2 C22 1.447(5)
N2 C15 1.451(5)
C1 C2 1.369(5)
C1 C6 1.389(5)
C1 C7 1.511(5)
C2 C3 1.406(5)
C2 H2A 0.9300
C3 C4 1.366(5)
C3 H3A 0.9300
C4 C5 1.388(4)
C5 C6 1.359(5)
C5 H5A 0.9300
C6 H6A 0.9300
C7 H7A 0.9600
C7 H7B 0.9600
C7 H7C 0.9600
C8 C13 1.355(6)
C8 C9 1.367(6)
C9 C10 1.324(6)
C9 H9A 0.9300
C10 C11 1.400(8)
C10 H10A 0.9300
C11 C12 1.357(8)
C11 C14 1.529(7)
C12 C13 1.383(6)
C12 H12A 0.9300
C13 H13A 0.9300
C14 H14A 0.9600
C14 H14B 0.9600
C14 H14C 0.9600
C15 C16 1.509(6)
C15 C23 1.542(6)
C15 H15A 0.9800
C16 C17 1.288(5)
C16 H16A 0.9300
C17 C18 1.521(5)
C17 H17A 0.9300
C18 C21 1.505(4)
C18 C19 1.530(5)
C18 H18A 0.9800
C19 H19A 0.9700
C19 H19B 0.9700
C20 C21 1.528(5)
C20 H20A 0.9700
C20 H20B 0.9700
C21 C22 1.293(5)
C22 H22A 0.9300
C23 H23A 0.9600
C23 H23B 0.9600
C23 H23C 0.9600

loop_
_geom_torsion_atom_site_label_1
_geom_torsion_atom_site_label_2
_geom_torsion_atom_site_label_3
_geom_torsion_atom_site_label_4
_geom_torsion
O2 S1 N1 C20 45.2(3)
O1 S1 N1 C20 174.8(3)
C4 S1 N1 C20 -70.6(3)
O2 S1 N1 C19 -179.8(2)
O1 S1 N1 C19 -50.2(3)
C4 S1 N1 C19 64.5(3)
O4 S2 N2 C22 31.4(3)
O3 S2 N2 C22 160.9(3)
C8 S2 N2 C22 -83.9(3)
O4 S2 N2 C15 -161.5(3)
O3 S2 N2 C15 -32.0(4)
C8 S2 N2 C15 83.3(3)
C6 C1 C2 C3 0.4(7)
C7 C1 C2 C3 -179.2(4)
C1 C2 C3 C4 -0.5(6)
C2 C3 C4 C5 1.3(5)
C2 C3 C4 S1 175.9(3)
O2 S1 C4 C3 161.8(3)
O1 S1 C4 C3 31.1(4)
N1 S1 C4 C3 -83.0(3)
O2 S1 C4 C5 -23.6(4)
O1 S1 C4 C5 -154.2(3)
N1 S1 C4 C5 91.7(3)
C3 C4 C5 C6 -2.0(6)
S1 C4 C5 C6 -176.6(3)
C4 C5 C6 C1 2.0(6)
C2 C1 C6 C5 -1.2(7)
C7 C1 C6 C5 178.5(4)
O4 S2 C8 C13 -19.2(4)
O3 S2 C8 C13 -150.6(3)
N2 S2 C8 C13 95.5(3)
O4 S2 C8 C9 160.1(3)
O3 S2 C8 C9 28.7(4)
N2 S2 C8 C9 -85.2(3)
C13 C8 C9 C10 -0.9(6)
S2 C8 C9 C10 179.8(4)
C8 C9 C10 C11 1.3(7)
C9 C10 C11 C12 -2.2(8)
C9 C10 C11 C14 178.5(5)
C10 C11 C12 C13 2.8(8)
C14 C11 C12 C13 -177.9(5)
C9 C8 C13 C12 1.4(6)
S2 C8 C13 C12 -179.3(3)
C11 C12 C13 C8 -2.4(7)
C22 N2 C15 C16 61.1(5)
S2 N2 C15 C16 -105.4(4)
C22 N2 C15 C23 -63.7(5)
S2 N2 C15 C23 129.7(3)
N2 C15 C16 C17 -19.8(6)
C23 C15 C16 C17 105.8(5)
C15 C16 C17 C18 1.1(8)
C16 C17 C18 C21 -22.6(6)
C16 C17 C18 C19 -142.0(4)
C20 N1 C19 C18 -39.8(3)
S1 N1 C19 C18 -178.7(2)
C21 C18 C19 N1 32.1(3)
C17 C18 C19 N1 158.8(3)
C19 N1 C20 C21 30.2(3)
S1 N1 C20 C21 169.2(2)
C17 C18 C21 C22 41.3(5)
C19 C18 C21 C22 165.2(4)
C17 C18 C21 C20 -138.7(3)
C19 C18 C21 C20 -14.8(4)
N1 C20 C21 C22 171.7(3)
N1 C20 C21 C18 -8.3(4)
C18 C21 C22 N2 -5.3(6)
C20 C21 C22 N2 174.7(3)
C15 N2 C22 C21 -56.8(5)
S2 N2 C22 C21 110.3(4)

loop_
_platon_squeeze_void_nr
_platon_squeeze_void_average_x
_platon_squeeze_void_average_y
_platon_squeeze_void_average_z
_platon_squeeze_void_volume
_platon_squeeze_void_count_electrons
_platon_squeeze_void_content
1 -0.174 -0.073 0.744 178 49 ' '
2 0.173 0.427 0.756 178 49 ' '
3 0.326 0.573 0.256 178 49 ' '
4 0.673 0.073 0.244 178 48 ' '
